data_2005338
loop_
_publ_author_name
'Bell, A. M. T.'
'Henderson, C. M. B.'

_publ_section_title
;
 Rietveld Refinement of the Orthorhombic <i>Pbca</i> Structures of
 Rb~2~CdSi~5~O~12~, Cs~2~MnSi~5~O~12~, Cs~2~CoSi~5~O~12~ , and
 Cs~2~NiSi~5~O~12~ Leucites by Synchrotron X-ray Powder Diffraction
;
_journal_issue 9
_journal_name_full 'Acta Crystallographica Section C'
_journal_page_first 2132
_journal_page_last 2139
_journal_paper_doi 10.1107/S0108270196003162
_journal_volume 52
_journal_year 1996
_chemical_formula_moiety 'Cs2 Ni Si5 O12'
_chemical_formula_sum 'Cs2 Ni O12 Si5'
_chemical_formula_weight 656.94
_chemical_name_systematic ' ?'
_space_group_IT_number 61
_symmetry_cell_setting orthorhombic
_symmetry_space_group_name_Hall '-P 2ac 2ab'
_symmetry_space_group_name_H-M 'P b c a'
_cell_angle_alpha 90
_cell_angle_beta 90
_cell_angle_gamma 90
_cell_formula_units_Z 8
_cell_length_a 13.6147(3)
_cell_length_b 13.6568(5)
_cell_length_c 13.6583(5)
_cell_measurement_temperature 293
_cell_volume 2539.53(14)
_computing_cell_refinement ' PDPL-refcel program (Murray, Cockcroft & Fitch, 1990)'
_computing_data_collection 'In house software'
_computing_molecular_graphics 'CERIUS (Molecular Simulations Inc., 1994)'
_computing_structure_refinement ' PDPL-mprof Rietveld program (Murray, Cockcroft & Fitch, 1990)'
_diffrn_ambient_temperature 293
_diffrn_measurement_device 'high resolution powder diffractometer, SRS station 9.1'
_diffrn_radiation_monochromator 'silicon 1 1 1'
_diffrn_radiation_source 'Daresbury SRS 5T wiggler magnet'
_diffrn_radiation_type synchrotron
_diffrn_radiation_wavelength 0.99820
_exptl_crystal_colour purple-blue
_exptl_crystal_density_diffrn 3.437
_exptl_crystal_description powder
_refine_ls_goodness_of_fit_obs
; 11.810. Some unknown impurity phases are present in this material,
impurity reflections were excluded from the refinement. It is
possible that some other impurity reflections were overlapping the
Cs~2~NiSi~5~O~12~ reflections and therefore the peak shape fit
would not be quite as good as expected
;
_refine_ls_number_constraints 24
_refine_ls_number_parameters 75
_refine_ls_number_reflns 888
_refine_ls_restrained_S_obs 0.027
_refine_ls_R_factor_obs 0.057
_refine_ls_weighting_scheme 'normalisation factor/profile intensity + Background'
_refine_ls_wR_factor_obs 0.091
_cod_data_source_file br1125.cif
_cod_data_source_block Cs2NiSi5O12
_cod_original_cell_volume 2539.50(10)
_cod_original_formula_sum 'Cs2 Ni Si5 O12'
_cod_database_code 2005338

loop_
_symmetry_equiv_pos_as_xyz
x,y,z
0.5+x,0.5-y,-z
-x,0.5+y,0.5-z
0.5-x,-y,0.5+z
-x,-y,-z
0.5-x,0.5+y,z
x,0.5-y,0.5+z
0.5+x,y,0.5-z

loop_
_atom_site_label
_atom_site_occupancy
_atom_site_fract_x
_atom_site_fract_y
_atom_site_fract_z
_atom_site_B_iso_or_equiv
Cs1 1.000 0.131(1) 0.1306(8) 0.1446(6) 4.78(8)
Cs2 1.000 0.377(1) 0.3848(7) 0.3853(7) 4.78(8)
Ni1 1.000 0.378(2) 0.838(1) 0.928(1) 4.5(4)
Si2 1.000 0.124(3) 0.672(2) 0.596(2) 2.0(2)
Si3 1.000 0.584(2) 0.117(2) 0.635(2) 2.0(2)
Si4 1.000 0.646(2) 0.596(2) 0.112(2) 2.0(2)
Si5 1.000 0.916(2) 0.385(2) 0.820(2) 2.0(2)
Si6 1.000 0.831(2) 0.913(2) 0.355(2) 2.0(2)
O1 1.000 0.465(2) 0.368(4) 0.164(3) 1.0(3)
O2 1.000 0.125(5) 0.487(2) 0.416(3) 1.0(3)
O3 1.000 0.401(4) 0.152(4) 0.481(3) 1.0(3)
O4 1.000 0.737(2) 0.397(4) 0.617(4) 1.0(3)
O5 1.000 0.618(4) 0.711(2) 0.380(3) 1.0(3)
O6 1.000 0.359(3) 0.624(4) 0.754(2) 1.0(3)
O7 1.000 0.970(3) 0.891(4) 0.660(4) 1.0(3)
O8 1.000 0.663(3) 0.968(2) 0.849(3) 1.0(3)
O9 1.000 0.906(3) 0.618(4) 0.943(2) 1.0(3)
O10 1.000 0.215(3) 0.890(4) 0.145(4) 1.0(3)
O11 1.000 0.141(3) 0.201(2) 0.937(3) 1.0(3)
O12 1.000 0.919(3) 0.138(3) 0.203(2) 1.0(3)

loop_
_atom_type_symbol
_atom_type_scat_dispersion_real
_atom_type_scat_dispersion_imag
_atom_type_scat_source
Cs 0 0 International_Tables_Vol_IV_Table_2.3.1
Ni 0 0 International_Tables_Vol_IV_Table_2.3.1
Si 0 0 International_Tables_Vol_IV_Table_2.3.1
O 0 0 International_Tables_Vol_IV_Table_2.3.1

loop_
_geom_angle_atom_site_label_1
_geom_angle_atom_site_label_2
_geom_angle_atom_site_label_3
_geom_angle_site_symmetry_1
_geom_angle_site_symmetry_2
_geom_angle_site_symmetry_3
_geom_angle
_geom_angle_publ_flag
O4 Ni1 O7 3_656 1_555 8_456 100(2) yes
O4 Ni1 O9 3_656 1_555 2_467 110(2) yes
O4 Ni1 O11 3_656 1_555 6_555 110(2) yes
O7 Ni1 O9 8_456 1_555 2_467 110(2) yes
O7 Ni1 O11 8_456 1_555 6_555 121(2) yes
O9 Ni1 O11 2_467 1_555 6_555 106(2) yes
O1 Si2 O3 4_565 1_555 6_555 110(3) yes
O1 Si2 O5 4_565 1_555 2_466 100(3) yes
O1 Si2 O10 4_565 1_555 7_565 99(3) yes
O3 Si2 O10 6_555 1_555 2_466 118(3) yes
O5 Si2 O10 6_555 1_555 7_565 117(3) yes
O3 Si2 O5 2_466 1_555 7_565 110(3) yes
O1 Si3 O2 7_555 1_555 2_556 122(3) yes
O1 Si3 O6 7_555 1_555 3_646 103(2) yes
O1 Si3 O11 7_555 1_555 8_556 120(3) yes
O2 Si3 O6 2_556 1_555 3_646 106(2) yes
O2 Si3 O11 2_556 1_555 8_556 100(2) yes
O6 Si3 O11 3_646 1_555 8_556 105(2) yes
O2 Si4 O3 8_555 1_555 3_665 100(3) yes
O2 Si4 O4 8_555 1_555 4_664 103(2) yes
O2 Si4 O12 8_555 1_555 6_655 114(3) yes
O3 Si4 O4 3_655 1_555 4_664 115(3) yes
O3 Si4 O12 3_655 1_555 6_655 104(2) yes
O4 Si4 O12 4_664 1_555 6_655 120(3) yes
O5 Si5 O7 4_665 1_555 3_746 103(3) yes
O5 Si5 O8 4_665 1_555 6_645 105(2) yes
O5 Si5 O12 4_665 1_555 7_555 111(3) yes
O7 Si5 O8 3_746 1_555 6_645 125(3) yes
O7 Si5 O12 3_746 1_555 7_555 99(3) yes
O8 Si5 O12 6_645 1_555 7_555 113(3) yes
O6 Si6 O8 2_566 1_555 4_674 105(3) yes
O6 Si6 O9 2_566 1_555 7_564 117(2) yes
O6 Si6 O10 2_566 1_555 8_555 99(3) yes
O8 Si6 O9 4_674 1_555 7_564 106(3) yes
O8 Si6 O10 4_674 1_555 8_555 104(3) yes
O9 Si6 O10 7_564 1_555 8_555 125(3) yes
Si2 O1 Si3 4_564 1_555 7_554 129(3) yes
Si3 O2 Si4 2_456 1_555 8_455 140(3) yes
Si2 O3 Si4 6_545 1_555 3_645 139(3) yes
Ni1 O4 Si4 3_646 1_555 4_665 147(3) yes
Si2 O5 Si5 2_566 1_555 4_664 156(3) yes
Si3 O6 Si6 3_656 1_555 2_466 155(4) yes
Ni1 O7 Si5 8_556 1_555 3_756 138(3) yes
Si5 O8 Si6 6_655 1_555 4_675 138(3) yes
Ni1 O9 Si6 2_567 1_555 7_565 129(2) yes
Si2 O10 Si6 7_564 1_555 8_455 147(4) yes
Ni1 O11 Si3 6_545 1_555 8_456 124(3) yes
Si4 O12 Si5 6_645 1_555 7_554 133(3) yes

loop_
_geom_bond_atom_site_label_1
_geom_bond_atom_site_label_2
_geom_bond_site_symmetry_2
_geom_bond_distance
_geom_bond_publ_flag
Ni1 O4 3_656 1.87(4) yes
Ni1 O7 8_456 1.88(5) yes
Ni1 O9 2_467 1.89(4) yes
Ni1 O11 6_555 1.89(3) yes
Si2 O1 4_565 1.62(5) yes
Si2 O3 6_555 1.63(5) yes
Si2 O5 2_466 1.63(4) yes
Si2 O10 7_565 1.64(6) yes
Si3 O1 7_555 1.68(4) yes
Si3 O2 2_556 1.67(5) yes
Si3 O6 3_646 1.71(4) yes
Si3 O11 8_556 1.71(4) yes
Si4 O2 8_555 1.60(4) yes
Si4 O3 3_655 1.60(5) yes
Si4 O4 4_664 1.59(4) yes
Si4 O12 6_655 1.62(5) yes
Si5 O5 4_665 1.61(5) yes
Si5 O7 3_746 1.59(5) yes
Si5 O8 6_645 1.62(5) yes
Si5 O12 7_555 1.62(4) yes
Si6 O6 2_566 1.62(5) yes
Si6 O8 4_674 1.63(4) yes
Si6 O9 7_564 1.63(5) yes
Si6 O10 8_555 1.62(5) yes
Cs1 O1 6_545 3.83(6) yes
Cs1 O2 3_545 3.50(4) yes
Cs1 O3 8_455 3.58(5) yes
Cs1 O4 2_456 3.58(5) yes
Cs1 O5 3_645 3.61(5) yes
Cs1 O6 4_564 3.67(5) yes
Cs1 O7 5_666 3.02(5) yes
Cs1 O8 5_666 3.11(4) yes
Cs1 O9 5_666 3.67(5) yes
Cs1 O10 1_545 3.48(6) yes
Cs1 O11 1_554 2.99(4) yes
Cs1 O12 1_455 3.00(5) yes
Cs2 O1 1_555 3.26(5) yes
Cs2 O2 1_555 3.73(6) yes
Cs2 O3 1_555 3.45(5) yes
Cs2 O4 5_666 3.36(5) yes
Cs2 O5 5_666 3.47(4) yes
Cs2 O6 4_564 3.68(5) yes
Cs2 O7 2_466 3.37(6) yes
Cs2 O8 3_646 3.85(4) yes
Cs2 O9 4_664 3.06(4) yes
Cs2 O10 6_545 3.51(6) yes
Cs2 O11 7_554 3.49(5) yes
Cs2 O12 8_455 3.63(5) yes
